data_4339209
loop_
_publ_author_name
'Shi, Fa-Nian'
'Cunha-Silva, Lu\'is'
'Hardie, Michaele J.'
'Trindade, Tito'
'Paz, Filipe A Almeida'
'Rocha, Jo\~ao'

_publ_section_title
;
 Heterodimetallic germanium(IV) complex structures with transition metals.
;
_journal_issue 16
_journal_name_full 'Inorganic chemistry'
_journal_page_first 6502
_journal_page_last 6515
_journal_paper_doi 10.1021/ic700507j
_journal_volume 46
_journal_year 2007
_chemical_formula_moiety 'C36 H24 N6 Ni, C6 Ge O12'
_chemical_formula_sum 'C42 H24 Ge N6 Ni O12'
_chemical_formula_weight 935.97
_chemical_name_systematic
; 
 ? 
;
_space_group_IT_number 14
_symmetry_cell_setting monoclinic
_symmetry_space_group_name_Hall '-P 2yn'
_symmetry_space_group_name_H-M 'P 1 21/n 1'
_atom_sites_solution_hydrogens geom
_atom_sites_solution_primary direct
_atom_sites_solution_secondary difmap
_audit_creation_date '31 January 2006'
_audit_creation_method 'SHELXL-97, manual editing plus enCIFer'
_cell_angle_alpha 90.00
_cell_angle_beta 95.09(3)
_cell_angle_gamma 90.00
_cell_formula_units_Z 4
_cell_length_a 9.4060(19)
_cell_length_b 20.647(4)
_cell_length_c 19.022(4)
_cell_measurement_reflns_used 4420
_cell_measurement_temperature 110(2)
_cell_measurement_theta_max 29.47
_cell_measurement_theta_min 0.5
_cell_volume 3679.6(13)
_computing_cell_refinement 'Nonius Collect - HKL2000'
_computing_data_collection 'Nonius Collect - HKL2000'
_computing_data_reduction 'Nonius Collect - HKL2000'
_computing_molecular_graphics 'SHELXTL (Bruker 2001)'
_computing_publication_material 'SHELXTL (Bruker 2001)'
_computing_structure_refinement 'SHELXTL (Bruker 2001)'
_computing_structure_solution 'SHELXTL (Bruker 2001)'
_diffrn_ambient_temperature 110(2)
_diffrn_measured_fraction_theta_full 0.979
_diffrn_measured_fraction_theta_max 0.979
_diffrn_measurement_device_type 'FR591-KappaCCD2000 Bruker-Nonius'
_diffrn_measurement_method 'omega/phi scans'
_diffrn_radiation_monochromator graphite
_diffrn_radiation_source 'fine-focus sealed tube'
_diffrn_radiation_type CuK\a
_diffrn_radiation_wavelength 1.54180
_diffrn_reflns_av_R_equivalents 0.0531
_diffrn_reflns_av_sigmaI/netI 0.0375
_diffrn_reflns_limit_h_max 9
_diffrn_reflns_limit_h_min -9
_diffrn_reflns_limit_k_max 21
_diffrn_reflns_limit_k_min 0
_diffrn_reflns_limit_l_max 20
_diffrn_reflns_limit_l_min 0
_diffrn_reflns_number 21054
_diffrn_reflns_theta_full 55.12
_diffrn_reflns_theta_max 55.12
_diffrn_reflns_theta_min 7.66
_exptl_absorpt_coefficient_mu 2.329
_exptl_absorpt_correction_T_max 0.8924
_exptl_absorpt_correction_T_min 0.7674
_exptl_absorpt_correction_type numerical
_exptl_absorpt_process_details
;
 SADABS (Sheldrick, 1997)
;
_exptl_crystal_colour Pink
_exptl_crystal_density_diffrn 1.690
_exptl_crystal_density_method 'not measured'
_exptl_crystal_description Prism
_exptl_crystal_F_000 1896
_exptl_crystal_size_max 0.12
_exptl_crystal_size_mid 0.05
_exptl_crystal_size_min 0.05
_refine_diff_density_max 0.667
_refine_diff_density_min -0.771
_refine_diff_density_rms 0.190
_refine_ls_extinction_coef 0.0028(2)
_refine_ls_extinction_expression Fc^*^=kFc[1+0.001xFc^2^\l^3^/sin(2\q)]^-1/4^
_refine_ls_extinction_method SHELXL
_refine_ls_goodness_of_fit_ref 1.051
_refine_ls_hydrogen_treatment constr
_refine_ls_matrix_type full
_refine_ls_number_parameters 560
_refine_ls_number_reflns 4523
_refine_ls_number_restraints 0
_refine_ls_restrained_S_all 1.051
_refine_ls_R_factor_all 0.0531
_refine_ls_R_factor_gt 0.0522
_refine_ls_shift/su_max 0.001
_refine_ls_shift/su_mean 0.000
_refine_ls_structure_factor_coef Fsqd
_refine_ls_weighting_details 'calc w=1/[\s^2^(Fo^2^)+(0.1049P)^2^+3.0195P] where P=(Fo^2^+2Fc^2^)/3'
_refine_ls_weighting_scheme calc
_refine_ls_wR_factor_gt 0.1382
_refine_ls_wR_factor_ref 0.1397
_reflns_number_gt 4350
_reflns_number_total 4523
_reflns_threshold_expression I>2\s(I)
_cod_data_source_file ic700507j-file007.cif
_cod_data_source_block 3
_cod_depositor_comments
;
The following automatic conversions were performed:

'_symmetry_cell_setting' value 'Monoclinic' changed to 'monoclinic'
according to
/usr/data/users/saulius/automatic-downloads/retrospective/ACS/lib/dictionaries/cif_core.dic
dictionary named 'cif_core.dic' version 2.4.2 from
2011-04-26.

'_exptl_absorpt_correction_type' value 'Numerical'
changed to 'numerical' according to
/usr/data/users/saulius/automatic-downloads/retrospective/ACS/lib/dictionaries/cif_core.dic
dictionary named 'cif_core.dic' version 2.4.2 from 2011-04-26.

Automatic conversion script
Id: cif_fix_values 2281 2013-09-26 08:29:07Z andrius 
;
_cod_original_sg_symbol_H-M 'P 21/n'
_cod_database_code 4339209

loop_
_symmetry_equiv_pos_as_xyz
'x, y, z'
'-x+1/2, y+1/2, -z+1/2'
'-x, -y, -z'
'x-1/2, -y-1/2, z-1/2'

loop_
_atom_site_label
_atom_site_type_symbol
_atom_site_fract_x
_atom_site_fract_y
_atom_site_fract_z
_atom_site_U_iso_or_equiv
_atom_site_adp_type
_atom_site_occupancy
_atom_site_symmetry_multiplicity
_atom_site_calc_flag
_atom_site_refinement_flags
Ge1 Ge 0.85893(4) 0.242477(19) 0.99084(2) 0.0299(2) Uani 1 1 d .
O1 O 0.9220(2) 0.19395(12) 0.91696(13) 0.0370(6) Uani 1 1 d .
O2 O 0.8339(3) 0.13561(13) 0.82331(13) 0.0432(7) Uani 1 1 d .
O3 O 0.6744(2) 0.23301(11) 0.94540(13) 0.0324(6) Uani 1 1 d .
O4 O 0.5638(3) 0.18805(12) 0.84821(13) 0.0379(6) Uani 1 1 d .
O5 O 0.8909(2) 0.32153(11) 0.94682(12) 0.0329(6) Uani 1 1 d .
O6 O 0.8522(3) 0.42778(12) 0.96124(13) 0.0387(6) Uani 1 1 d .
O7 O 0.7874(2) 0.29216(11) 1.06257(12) 0.0318(6) Uani 1 1 d .
O8 O 0.7525(2) 0.39467(11) 1.09264(13) 0.0366(6) Uani 1 1 d .
O9 O 1.0471(3) 0.24199(11) 1.03432(13) 0.0345(6) Uani 1 1 d .
O10 O 1.1864(3) 0.18574(12) 1.11348(15) 0.0488(7) Uani 1 1 d .
O11 O 0.8293(2) 0.16931(11) 1.04661(13) 0.0338(6) Uani 1 1 d .
O12 O 0.9436(3) 0.10749(12) 1.13005(15) 0.0458(7) Uani 1 1 d .
C1 C 0.8180(4) 0.17256(17) 0.87158(19) 0.0338(8) Uani 1 1 d .
C2 C 0.6699(4) 0.19866(16) 0.88657(19) 0.0325(8) Uani 1 1 d .
C3 C 0.8481(3) 0.37242(18) 0.98085(18) 0.0309(8) Uani 1 1 d .
C4 C 0.7897(3) 0.35443(16) 1.05215(18) 0.0289(8) Uani 1 1 d .
C5 C 1.0724(4) 0.19546(17) 1.0806(2) 0.0373(9) Uani 1 1 d .
C6 C 0.9413(4) 0.15237(18) 1.08917(19) 0.0355(9) Uani 1 1 d .
Ni1 Ni 0.47677(6) 0.04118(3) 0.24996(3) 0.0262(2) Uani 1 1 d .
N1 N 0.4132(3) -0.04703(13) 0.29110(14) 0.0271(7) Uani 1 1 d .
N2 N 0.2892(3) 0.07015(13) 0.29126(13) 0.0274(6) Uani 1 1 d .
N3 N 0.5976(3) 0.07077(13) 0.34172(14) 0.0269(6) Uani 1 1 d .
N4 N 0.5321(3) 0.13397(13) 0.22027(14) 0.0274(6) Uani 1 1 d .
N5 N 0.6400(3) -0.00370(13) 0.19955(14) 0.0275(6) Uani 1 1 d .
N6 N 0.3670(3) 0.01635(13) 0.15368(14) 0.0282(7) Uani 1 1 d .
C7 C 0.4746(4) -0.10498(16) 0.29036(17) 0.0314(8) Uani 1 1 d .
H7 H 0.5643 -0.1085 0.2714 0.038 Uiso 1 1 calc R
C8 C 0.4138(4) -0.16080(16) 0.31608(18) 0.0325(8) Uani 1 1 d .
H8 H 0.4617 -0.2012 0.3145 0.039 Uiso 1 1 calc R
C9 C 0.2842(4) -0.15678(16) 0.34358(17) 0.0321(8) Uani 1 1 d .
H9 H 0.2411 -0.1944 0.3610 0.039 Uiso 1 1 calc R
C10 C 0.2158(3) -0.09639(16) 0.34580(17) 0.0289(8) Uani 1 1 d .
C11 C 0.2843(4) -0.04278(16) 0.31874(17) 0.0278(8) Uani 1 1 d .
C12 C 0.2193(3) 0.01989(16) 0.31929(16) 0.0279(8) Uani 1 1 d .
C13 C 0.0877(3) 0.02759(17) 0.34857(17) 0.0305(8) Uani 1 1 d .
C14 C 0.0209(4) -0.02802(17) 0.37587(18) 0.0330(8) Uani 1 1 d .
H14 H -0.0674 -0.0232 0.3960 0.040 Uiso 1 1 calc R
C15 C 0.0806(4) -0.08686(17) 0.37367(18) 0.0327(8) Uani 1 1 d .
H15 H 0.0322 -0.1231 0.3910 0.039 Uiso 1 1 calc R
C16 C 0.0300(4) 0.09062(18) 0.34828(19) 0.0349(9) Uani 1 1 d .
H16 H -0.0578 0.0984 0.3679 0.042 Uiso 1 1 calc R
C17 C 0.1006(4) 0.14031(17) 0.31975(19) 0.0335(8) Uani 1 1 d .
H17 H 0.0617 0.1828 0.3190 0.040 Uiso 1 1 calc R
C18 C 0.2302(4) 0.12872(16) 0.29166(17) 0.0302(8) Uani 1 1 d .
H18 H 0.2781 0.1640 0.2720 0.036 Uiso 1 1 calc R
C19 C 0.6235(3) 0.03967(16) 0.40263(18) 0.0305(8) Uani 1 1 d .
H19 H 0.5924 -0.0039 0.4058 0.037 Uiso 1 1 calc R
C20 C 0.6952(4) 0.06872(17) 0.46292(18) 0.0323(8) Uani 1 1 d .
H20 H 0.7122 0.0449 0.5055 0.039 Uiso 1 1 calc R
C21 C 0.7398(4) 0.13121(17) 0.45936(18) 0.0323(8) Uani 1 1 d .
H21 H 0.7865 0.1515 0.4998 0.039 Uiso 1 1 calc R
C22 C 0.7163(3) 0.16570(16) 0.39550(18) 0.0291(8) Uani 1 1 d .
C23 C 0.6419(3) 0.13372(15) 0.33857(17) 0.0268(8) Uani 1 1 d .
C24 C 0.6120(3) 0.16625(15) 0.27243(17) 0.0272(8) Uani 1 1 d .
C25 C 0.6625(4) 0.22968(16) 0.26382(18) 0.0307(8) Uani 1 1 d .
C26 C 0.7447(4) 0.26028(16) 0.3216(2) 0.0339(9) Uani 1 1 d .
H26 H 0.7830 0.3023 0.3156 0.041 Uiso 1 1 calc R
C27 C 0.7682(4) 0.23001(17) 0.38440(19) 0.0328(8) Uani 1 1 d .
H27 H 0.8206 0.2518 0.4223 0.039 Uiso 1 1 calc R
C28 C 0.6312(4) 0.25905(17) 0.19735(19) 0.0338(9) Uani 1 1 d .
H28 H 0.6657 0.3013 0.1885 0.041 Uiso 1 1 calc R
C29 C 0.5502(4) 0.22600(18) 0.14545(19) 0.0351(8) Uani 1 1 d .
H29 H 0.5277 0.2452 0.1004 0.042 Uiso 1 1 calc R
C30 C 0.5011(4) 0.16389(16) 0.15961(18) 0.0304(8) Uani 1 1 d .
H30 H 0.4426 0.1422 0.1238 0.036 Uiso 1 1 calc R
C31 C 0.7763(4) -0.01268(17) 0.22258(18) 0.0329(8) Uani 1 1 d .
H31 H 0.8122 0.0078 0.2652 0.039 Uiso 1 1 calc R
C32 C 0.8693(4) -0.05100(17) 0.18671(19) 0.0334(8) Uani 1 1 d .
H32 H 0.9661 -0.0559 0.2048 0.040 Uiso 1 1 calc R
C33 C 0.8195(4) -0.08130(17) 0.12548(18) 0.0331(8) Uani 1 1 d .
H33 H 0.8815 -0.1078 0.1010 0.040 Uiso 1 1 calc R
C34 C 0.6766(4) -0.07319(15) 0.09883(17) 0.0290(8) Uani 1 1 d .
C35 C 0.5901(4) -0.03301(15) 0.13802(17) 0.0276(8) Uani 1 1 d .
C36 C 0.4434(3) -0.02243(16) 0.11325(17) 0.0263(8) Uani 1 1 d .
C37 C 0.3867(4) -0.05035(16) 0.04957(18) 0.0287(8) Uani 1 1 d .
C38 C 0.4758(4) -0.09151(16) 0.01153(18) 0.0329(8) Uani 1 1 d .
H38 H 0.4372 -0.1114 -0.0310 0.039 Uiso 1 1 calc R
C39 C 0.6139(4) -0.10263(16) 0.03498(18) 0.0313(8) Uani 1 1 d .
H39 H 0.6702 -0.1303 0.0088 0.038 Uiso 1 1 calc R
C40 C 0.2444(4) -0.03542(16) 0.02704(18) 0.0326(8) Uani 1 1 d .
H40 H 0.2017 -0.0524 -0.0162 0.039 Uiso 1 1 calc R
C41 C 0.1673(4) 0.00357(16) 0.06746(17) 0.0312(8) Uani 1 1 d .
H41 H 0.0707 0.0136 0.0527 0.037 Uiso 1 1 calc R
C42 C 0.2313(4) 0.02854(16) 0.13062(18) 0.0298(8) Uani 1 1 d .
H42 H 0.1762 0.0553 0.1584 0.036 Uiso 1 1 calc R

loop_
_atom_site_aniso_label
_atom_site_aniso_U_11
_atom_site_aniso_U_22
_atom_site_aniso_U_33
_atom_site_aniso_U_23
_atom_site_aniso_U_13
_atom_site_aniso_U_12
Ge1 0.0292(3) 0.0300(3) 0.0301(3) -0.00405(16) 0.0009(2) 0.00023(15)
O1 0.0316(13) 0.0413(15) 0.0375(14) -0.0081(11) -0.0003(11) 0.0039(11)
O2 0.0443(15) 0.0484(16) 0.0354(15) -0.0107(13) -0.0043(11) 0.0115(12)
O3 0.0290(14) 0.0324(13) 0.0357(15) -0.0022(11) 0.0024(11) 0.0026(10)
O4 0.0370(15) 0.0390(15) 0.0360(14) -0.0022(11) -0.0054(12) 0.0022(11)
O5 0.0352(13) 0.0353(14) 0.0284(13) -0.0028(11) 0.0042(10) -0.0004(11)
O6 0.0421(15) 0.0337(16) 0.0399(15) 0.0051(12) 0.0017(11) -0.0014(11)
O7 0.0357(13) 0.0286(14) 0.0314(13) -0.0017(10) 0.0052(10) -0.0034(10)
O8 0.0389(14) 0.0329(14) 0.0388(15) -0.0052(12) 0.0082(11) 0.0015(11)
O9 0.0317(14) 0.0347(14) 0.0367(15) -0.0043(11) 0.0012(11) -0.0014(10)
O10 0.0382(16) 0.0373(16) 0.0676(19) -0.0038(13) -0.0143(14) 0.0023(12)
O11 0.0312(13) 0.0323(14) 0.0370(14) -0.0036(11) -0.0020(11) 0.0020(10)
O12 0.0456(16) 0.0356(16) 0.0550(17) 0.0061(14) -0.0029(13) 0.0042(12)
C1 0.035(2) 0.034(2) 0.031(2) -0.0049(17) -0.0007(16) 0.0014(16)
C2 0.039(2) 0.0261(19) 0.032(2) -0.0003(15) -0.0005(18) 0.0003(15)
C3 0.0257(18) 0.033(2) 0.033(2) 0.0023(16) 0.0009(15) -0.0029(14)
C4 0.0266(18) 0.029(2) 0.0306(19) -0.0011(16) 0.0013(14) -0.0012(15)
C5 0.036(2) 0.032(2) 0.043(2) -0.0073(18) -0.0040(18) 0.0019(16)
C6 0.038(2) 0.030(2) 0.039(2) -0.0038(18) 0.0009(17) 0.0059(16)
Ni1 0.0276(4) 0.0259(4) 0.0249(4) -0.0012(2) 0.0005(3) 0.0006(2)
N1 0.0275(15) 0.0297(16) 0.0233(15) -0.0043(11) -0.0015(12) 0.0030(12)
N2 0.0332(15) 0.0256(16) 0.0225(15) -0.0008(11) -0.0026(12) 0.0000(12)
N3 0.0277(15) 0.0239(15) 0.0294(16) 0.0019(12) 0.0048(12) 0.0002(11)
N4 0.0262(14) 0.0306(15) 0.0254(16) -0.0032(13) 0.0033(12) 0.0010(12)
N5 0.0307(16) 0.0279(15) 0.0231(15) 0.0002(12) -0.0023(12) 0.0000(12)
N6 0.0291(16) 0.0250(15) 0.0304(16) -0.0010(12) 0.0017(12) 0.0003(12)
C7 0.0353(19) 0.033(2) 0.0247(19) -0.0012(15) -0.0014(15) 0.0009(16)
C8 0.042(2) 0.0255(19) 0.0294(19) 0.0039(15) -0.0010(16) 0.0034(15)
C9 0.037(2) 0.030(2) 0.0288(19) 0.0024(15) -0.0007(15) -0.0030(15)
C10 0.0312(19) 0.032(2) 0.0232(18) 0.0012(14) -0.0020(14) -0.0051(15)
C11 0.0328(19) 0.030(2) 0.0191(17) -0.0011(14) -0.0033(14) -0.0012(15)
C12 0.0305(19) 0.0295(19) 0.0228(18) -0.0034(14) -0.0032(14) 0.0003(15)
C13 0.0261(18) 0.038(2) 0.0271(18) -0.0040(15) -0.0013(14) -0.0014(15)
C14 0.0264(18) 0.041(2) 0.031(2) -0.0005(16) 0.0019(15) 0.0000(16)
C15 0.0329(19) 0.036(2) 0.0281(18) 0.0028(15) -0.0015(15) -0.0064(16)
C16 0.0282(18) 0.040(2) 0.036(2) -0.0055(17) 0.0007(15) 0.0035(16)
C17 0.0332(19) 0.0289(19) 0.038(2) -0.0064(16) -0.0009(16) 0.0053(15)
C18 0.0319(19) 0.0276(19) 0.0301(19) -0.0031(14) -0.0020(15) -0.0008(15)
C19 0.0296(19) 0.0279(19) 0.034(2) 0.0006(16) 0.0053(15) 0.0005(14)
C20 0.0351(19) 0.038(2) 0.0234(18) 0.0028(15) 0.0003(15) 0.0014(16)
C21 0.0305(18) 0.039(2) 0.0272(19) -0.0048(16) 0.0003(14) 0.0041(16)
C22 0.0263(17) 0.0302(19) 0.0304(19) -0.0056(15) 0.0010(14) 0.0049(14)
C23 0.0228(17) 0.0271(19) 0.0309(19) -0.0013(15) 0.0051(14) 0.0063(14)
C24 0.0220(17) 0.0294(19) 0.030(2) -0.0024(15) 0.0046(14) 0.0028(14)
C25 0.0303(19) 0.0293(19) 0.033(2) -0.0016(16) 0.0075(15) 0.0011(15)
C26 0.036(2) 0.0281(19) 0.037(2) -0.0040(16) 0.0012(17) -0.0018(15)
C27 0.0329(19) 0.032(2) 0.033(2) -0.0110(16) 0.0006(15) -0.0009(15)
C28 0.036(2) 0.030(2) 0.036(2) 0.0053(16) 0.0066(17) -0.0014(15)
C29 0.038(2) 0.036(2) 0.032(2) 0.0039(16) 0.0039(16) 0.0032(16)
C30 0.0308(18) 0.035(2) 0.0248(19) 0.0017(15) 0.0023(14) 0.0042(15)
C31 0.032(2) 0.035(2) 0.0311(19) 0.0022(16) -0.0017(15) 0.0011(15)
C32 0.0288(19) 0.035(2) 0.037(2) 0.0010(16) 0.0025(16) 0.0045(15)
C33 0.035(2) 0.0307(19) 0.034(2) 0.0048(16) 0.0081(16) 0.0021(15)
C34 0.038(2) 0.0227(18) 0.0275(19) 0.0031(14) 0.0071(15) 0.0001(14)
C35 0.0322(19) 0.0223(17) 0.0290(19) 0.0040(14) 0.0062(15) -0.0016(14)
C36 0.0323(19) 0.0225(17) 0.0239(18) 0.0009(14) 0.0014(14) -0.0016(14)
C37 0.0338(19) 0.0262(18) 0.0257(19) 0.0012(14) 0.0003(15) -0.0050(14)
C38 0.045(2) 0.028(2) 0.0260(19) -0.0042(15) 0.0062(16) -0.0048(16)
C39 0.037(2) 0.0254(18) 0.033(2) -0.0045(15) 0.0098(16) 0.0013(15)
C40 0.039(2) 0.0292(19) 0.0278(19) -0.0010(15) -0.0052(16) -0.0057(15)
C41 0.0316(19) 0.0300(19) 0.0304(19) 0.0012(15) -0.0067(15) -0.0020(15)
C42 0.033(2) 0.0276(18) 0.0291(19) 0.0002(15) 0.0010(15) -0.0002(15)

loop_
_atom_type_symbol
_atom_type_description
_atom_type_scat_dispersion_real
_atom_type_scat_dispersion_imag
_atom_type_scat_source
C C 0.0181 0.0091 'International Tables Vol C Tables 4.2.6.8 and 6.1.1.4'
H H 0.0000 0.0000 'International Tables Vol C Tables 4.2.6.8 and 6.1.1.4'
Ge Ge -1.0885 0.8855 'International Tables Vol C Tables 4.2.6.8 and 6.1.1.4'
N N 0.0311 0.0180 'International Tables Vol C Tables 4.2.6.8 and 6.1.1.4'
Ni Ni -3.0029 0.5091 'International Tables Vol C Tables 4.2.6.8 and 6.1.1.4'
O O 0.0492 0.0322 'International Tables Vol C Tables 4.2.6.8 and 6.1.1.4'

loop_
_geom_angle_atom_site_label_1
_geom_angle_atom_site_label_2
_geom_angle_atom_site_label_3
_geom_angle
O1 Ge1 O5 93.26(10)
O1 Ge1 O7 177.28(10)
O5 Ge1 O7 86.04(10)
O1 Ge1 O3 86.57(10)
O5 Ge1 O3 93.64(10)
O7 Ge1 O3 90.86(10)
O1 Ge1 O11 93.81(11)
O5 Ge1 O11 172.26(10)
O7 Ge1 O11 87.04(10)
O3 Ge1 O11 89.92(10)
O1 Ge1 O9 88.78(11)
O5 Ge1 O9 91.09(10)
O7 Ge1 O9 93.86(10)
O3 Ge1 O9 173.54(10)
O11 Ge1 O9 85.93(10)
C1 O1 Ge1 113.9(2)
C2 O3 Ge1 113.8(2)
C3 O5 Ge1 114.1(2)
C4 O7 Ge1 114.6(2)
C5 O9 Ge1 113.9(2)
C6 O11 Ge1 114.1(2)
O2 C1 O1 124.8(3)
O2 C1 C2 122.2(3)
O1 C1 C2 113.0(3)
O4 C2 O3 124.9(3)
O4 C2 C1 122.6(3)
O3 C2 C1 112.5(3)
O6 C3 O5 125.9(3)
O6 C3 C4 121.4(3)
O5 C3 C4 112.7(3)
O8 C4 O7 125.0(3)
O8 C4 C3 122.6(3)
O7 C4 C3 112.4(3)
O10 C5 O9 124.7(4)
O10 C5 C6 122.0(3)
O9 C5 C6 113.3(3)
O12 C6 O11 124.4(3)
O12 C6 C5 122.9(3)
O11 C6 C5 112.7(3)
N4 Ni1 N2 94.51(10)
N4 Ni1 N6 95.99(11)
N2 Ni1 N6 91.84(10)
N4 Ni1 N3 80.01(10)
N2 Ni1 N3 90.98(10)
N6 Ni1 N3 175.28(10)
N4 Ni1 N1 172.97(10)
N2 Ni1 N1 80.14(10)
N6 Ni1 N1 88.78(10)
N3 Ni1 N1 95.43(10)
N4 Ni1 N5 94.14(10)
N2 Ni1 N5 168.24(10)
N6 Ni1 N5 79.34(10)
N3 Ni1 N5 98.36(10)
N1 Ni1 N5 91.81(10)
C7 N1 C11 117.6(3)
C7 N1 Ni1 129.9(2)
C11 N1 Ni1 112.4(2)
C18 N2 C12 118.3(3)
C18 N2 Ni1 129.2(2)
C12 N2 Ni1 112.6(2)
C19 N3 C23 117.7(3)
C19 N3 Ni1 129.2(2)
C23 N3 Ni1 112.7(2)
C30 N4 C24 118.2(3)
C30 N4 Ni1 129.0(2)
C24 N4 Ni1 112.8(2)
C31 N5 C35 118.0(3)
C31 N5 Ni1 129.4(2)
C35 N5 Ni1 112.3(2)
C42 N6 C36 117.5(3)
C42 N6 Ni1 128.8(2)
C36 N6 Ni1 113.4(2)
N1 C7 C8 123.3(3)
N1 C7 H7 118.4
C8 C7 H7 118.4
C9 C8 C7 119.3(3)
C9 C8 H8 120.3
C7 C8 H8 120.3
C8 C9 C10 119.3(3)
C8 C9 H9 120.3
C10 C9 H9 120.3
C11 C10 C9 117.6(3)
C11 C10 C15 118.6(3)
C9 C10 C15 123.8(3)
N1 C11 C10 122.9(3)
N1 C11 C12 117.1(3)
C10 C11 C12 120.0(3)
N2 C12 C13 122.7(3)
N2 C12 C11 117.7(3)
C13 C12 C11 119.7(3)
C16 C13 C12 117.0(3)
C16 C13 C14 124.2(3)
C12 C13 C14 118.8(3)
C15 C14 C13 121.2(3)
C15 C14 H14 119.4
C13 C14 H14 119.4
C14 C15 C10 121.6(3)
C14 C15 H15 119.2
C10 C15 H15 119.2
C17 C16 C13 119.8(3)
C17 C16 H16 120.1
C13 C16 H16 120.1
C16 C17 C18 119.8(3)
C16 C17 H17 120.1
C18 C17 H17 120.1
N2 C18 C17 122.5(3)
N2 C18 H18 118.7
C17 C18 H18 118.7
N3 C19 C20 122.7(3)
N3 C19 H19 118.6
C20 C19 H19 118.6
C21 C20 C19 119.3(3)
C21 C20 H20 120.3
C19 C20 H20 120.3
C20 C21 C22 119.8(3)
C20 C21 H21 120.1
C22 C21 H21 120.1
C23 C22 C21 117.2(3)
C23 C22 C27 118.3(3)
C21 C22 C27 124.4(3)
N3 C23 C22 123.2(3)
N3 C23 C24 116.6(3)
C22 C23 C24 120.2(3)
N4 C24 C25 122.7(3)
N4 C24 C23 117.5(3)
C25 C24 C23 119.8(3)
C24 C25 C28 117.3(3)
C24 C25 C26 119.0(3)
C28 C25 C26 123.6(3)
C27 C26 C25 120.7(3)
C27 C26 H26 119.7
C25 C26 H26 119.7
C26 C27 C22 121.8(3)
C26 C27 H27 119.1
C22 C27 H27 119.1
C29 C28 C25 119.3(3)
C29 C28 H28 120.3
C25 C28 H28 120.3
C28 C29 C30 119.3(3)
C28 C29 H29 120.4
C30 C29 H29 120.4
N4 C30 C29 123.2(3)
N4 C30 H30 118.4
C29 C30 H30 118.4
N5 C31 C32 122.9(3)
N5 C31 H31 118.5
C32 C31 H31 118.5
C33 C32 C31 119.5(3)
C33 C32 H32 120.3
C31 C32 H32 120.3
C32 C33 C34 119.8(3)
C32 C33 H33 120.1
C34 C33 H33 120.1
C33 C34 C35 117.1(3)
C33 C34 C39 124.2(3)
C35 C34 C39 118.7(3)
N5 C35 C34 122.7(3)
N5 C35 C36 117.5(3)
C34 C35 C36 119.7(3)
N6 C36 C37 123.5(3)
N6 C36 C35 116.4(3)
C37 C36 C35 120.1(3)
C40 C37 C36 116.9(3)
C40 C37 C38 124.1(3)
C36 C37 C38 119.0(3)
C39 C38 C37 121.4(3)
C39 C38 H38 119.3
C37 C38 H38 119.3
C38 C39 C34 121.1(3)
C38 C39 H39 119.5
C34 C39 H39 119.5
C41 C40 C37 119.8(3)
C41 C40 H40 120.1
C37 C40 H40 120.1
C40 C41 C42 119.6(3)
C40 C41 H41 120.2
C42 C41 H41 120.2
N6 C42 C41 122.7(3)
N6 C42 H42 118.7
C41 C42 H42 118.7

loop_
_geom_bond_atom_site_label_1
_geom_bond_atom_site_label_2
_geom_bond_distance
Ge1 O1 1.865(2)
Ge1 O5 1.871(2)
Ge1 O7 1.879(2)
Ge1 O3 1.880(2)
Ge1 O11 1.881(2)
Ge1 O9 1.886(3)
O1 C1 1.322(4)
O2 C1 1.213(4)
O3 C2 1.322(4)
O4 C2 1.203(4)
O5 C3 1.316(4)
O6 C3 1.204(4)
O7 C4 1.301(4)
O8 C4 1.206(4)
O9 C5 1.311(4)
O10 C5 1.209(4)
O11 C6 1.318(4)
O12 C6 1.209(4)
C1 C2 1.543(5)
C3 C4 1.553(5)
C5 C6 1.541(5)
Ni1 N4 2.076(3)
Ni1 N2 2.081(3)
Ni1 N6 2.085(3)
Ni1 N3 2.088(3)
Ni1 N1 2.091(3)
Ni1 N5 2.097(3)
N1 C7 1.329(4)
N1 C11 1.366(5)
N2 C18 1.331(4)
N2 C12 1.362(4)
N3 C19 1.328(4)
N3 C23 1.368(4)
N4 C30 1.319(4)
N4 C24 1.365(4)
N5 C31 1.331(4)
N5 C35 1.363(4)
N6 C42 1.336(4)
N6 C36 1.358(4)
C7 C8 1.394(5)
C7 H7 0.9500
C8 C9 1.371(5)
C8 H8 0.9500
C9 C10 1.405(5)
C9 H9 0.9500
C10 C11 1.402(5)
C10 C15 1.434(5)
C11 C12 1.431(5)
C12 C13 1.411(5)
C13 C16 1.410(5)
C13 C14 1.428(5)
C14 C15 1.341(5)
C14 H14 0.9500
C15 H15 0.9500
C16 C17 1.361(5)
C16 H16 0.9500
C17 C18 1.394(5)
C17 H17 0.9500
C18 H18 0.9500
C19 C20 1.412(5)
C19 H19 0.9500
C20 C21 1.360(5)
C20 H20 0.9500
C21 C22 1.408(5)
C21 H21 0.9500
C22 C23 1.402(5)
C22 C27 1.437(5)
C23 C24 1.432(5)
C24 C25 1.408(5)
C25 C28 1.410(5)
C25 C26 1.434(5)
C26 C27 1.349(5)
C26 H26 0.9500
C27 H27 0.9500
C28 C29 1.374(5)
C28 H28 0.9500
C29 C30 1.397(5)
C29 H29 0.9500
C30 H30 0.9500
C31 C32 1.401(5)
C31 H31 0.9500
C32 C33 1.368(5)
C32 H32 0.9500
C33 C34 1.404(5)
C33 H33 0.9500
C34 C35 1.419(5)
C34 C39 1.437(5)
C35 C36 1.435(5)
C36 C37 1.403(5)
C37 C40 1.403(5)
C37 C38 1.434(5)
C38 C39 1.355(5)
C38 H38 0.9500
C39 H39 0.9500
C40 C41 1.365(5)
C40 H40 0.9500
C41 C42 1.394(5)
C41 H41 0.9500
C42 H42 0.9500

loop_
_geom_torsion_atom_site_label_1
_geom_torsion_atom_site_label_2
_geom_torsion_atom_site_label_3
_geom_torsion_atom_site_label_4
_geom_torsion
O5 Ge1 O1 C1 -97.2(2)
O7 Ge1 O1 C1 -22(2)
O3 Ge1 O1 C1 -3.8(2)
O11 Ge1 O1 C1 85.9(2)
O9 Ge1 O1 C1 171.7(2)
O1 Ge1 O3 C2 0.6(2)
O5 Ge1 O3 C2 93.6(2)
O7 Ge1 O3 C2 179.7(2)
O11 Ge1 O3 C2 -93.3(2)
O9 Ge1 O3 C2 -43.4(10)
O1 Ge1 O5 C3 175.1(2)
O7 Ge1 O5 C3 -2.3(2)
O3 Ge1 O5 C3 88.3(2)
O11 Ge1 O5 C3 -28.9(8)
O9 Ge1 O5 C3 -96.1(2)
O1 Ge1 O7 C4 -75(2)
O5 Ge1 O7 C4 0.2(2)
O3 Ge1 O7 C4 -93.4(2)
O11 Ge1 O7 C4 176.7(2)
O9 Ge1 O7 C4 91.0(2)
O1 Ge1 O9 C5 -94.4(2)
O5 Ge1 O9 C5 172.4(2)
O7 Ge1 O9 C5 86.2(2)
O3 Ge1 O9 C5 -50.5(10)
O11 Ge1 O9 C5 -0.5(2)
O1 Ge1 O11 C6 90.2(2)
O5 Ge1 O11 C6 -65.9(8)
O7 Ge1 O11 C6 -92.4(2)
O3 Ge1 O11 C6 176.7(2)
O9 Ge1 O11 C6 1.7(2)
Ge1 O1 C1 O2 -173.3(3)
Ge1 O1 C1 C2 5.7(4)
Ge1 O3 C2 O4 -177.9(3)
Ge1 O3 C2 C1 2.3(3)
O2 C1 C2 O4 -6.0(6)
O1 C1 C2 O4 174.9(3)
O2 C1 C2 O3 173.8(3)
O1 C1 C2 O3 -5.3(4)
Ge1 O5 C3 O6 -176.7(3)
Ge1 O5 C3 C4 3.6(3)
Ge1 O7 C4 O8 -177.8(3)
Ge1 O7 C4 C3 1.6(3)
O6 C3 C4 O8 -3.7(5)
O5 C3 C4 O8 176.0(3)
O6 C3 C4 O7 176.9(3)
O5 C3 C4 O7 -3.4(4)
Ge1 O9 C5 O10 178.6(3)
Ge1 O9 C5 C6 -0.6(4)
Ge1 O11 C6 O12 178.7(3)
Ge1 O11 C6 C5 -2.3(3)
O10 C5 C6 O12 1.7(6)
O9 C5 C6 O12 -179.1(3)
O10 C5 C6 O11 -177.3(3)
O9 C5 C6 O11 1.9(4)
N4 Ni1 N1 C7 -139.8(8)
N2 Ni1 N1 C7 179.4(3)
N6 Ni1 N1 C7 87.4(3)
N3 Ni1 N1 C7 -90.5(3)
N5 Ni1 N1 C7 8.1(3)
N4 Ni1 N1 C11 44.4(9)
N2 Ni1 N1 C11 3.6(2)
N6 Ni1 N1 C11 -88.5(2)
N3 Ni1 N1 C11 93.7(2)
N5 Ni1 N1 C11 -167.8(2)
N4 Ni1 N2 C18 3.7(3)
N6 Ni1 N2 C18 -92.5(3)
N3 Ni1 N2 C18 83.7(3)
N1 Ni1 N2 C18 179.1(3)
N5 Ni1 N2 C18 -133.6(5)
N4 Ni1 N2 C12 -178.5(2)
N6 Ni1 N2 C12 85.4(2)
N3 Ni1 N2 C12 -98.4(2)
N1 Ni1 N2 C12 -3.1(2)
N5 Ni1 N2 C12 44.3(6)
N4 Ni1 N3 C19 176.6(3)
N2 Ni1 N3 C19 82.2(3)
N6 Ni1 N3 C19 -151.1(12)
N1 Ni1 N3 C19 2.0(3)
N5 Ni1 N3 C19 -90.6(3)
N4 Ni1 N3 C23 3.9(2)
N2 Ni1 N3 C23 -90.5(2)
N6 Ni1 N3 C23 36.2(14)
N1 Ni1 N3 C23 -170.7(2)
N5 Ni1 N3 C23 96.6(2)
N2 Ni1 N4 C30 -91.3(3)
N6 Ni1 N4 C30 1.0(3)
N3 Ni1 N4 C30 178.5(3)
N1 Ni1 N4 C30 -131.5(8)
N5 Ni1 N4 C30 80.7(3)
N2 Ni1 N4 C24 89.1(2)
N6 Ni1 N4 C24 -178.6(2)
N3 Ni1 N4 C24 -1.1(2)
N1 Ni1 N4 C24 48.9(9)
N5 Ni1 N4 C24 -98.9(2)
N4 Ni1 N5 C31 83.7(3)
N2 Ni1 N5 C31 -139.1(5)
N6 Ni1 N5 C31 179.0(3)
N3 Ni1 N5 C31 3.2(3)
N1 Ni1 N5 C31 -92.6(3)
N4 Ni1 N5 C35 -104.0(2)
N2 Ni1 N5 C35 33.2(6)
N6 Ni1 N5 C35 -8.7(2)
N3 Ni1 N5 C35 175.5(2)
N1 Ni1 N5 C35 79.7(2)
N4 Ni1 N6 C42 -84.6(3)
N2 Ni1 N6 C42 10.2(3)
N3 Ni1 N6 C42 -116.5(13)
N1 Ni1 N6 C42 90.3(3)
N5 Ni1 N6 C42 -177.7(3)
N4 Ni1 N6 C36 102.1(2)
N2 Ni1 N6 C36 -163.2(2)
N3 Ni1 N6 C36 70.1(13)
N1 Ni1 N6 C36 -83.1(2)
N5 Ni1 N6 C36 9.0(2)
C11 N1 C7 C8 0.2(5)
Ni1 N1 C7 C8 -175.5(2)
N1 C7 C8 C9 0.1(5)
C7 C8 C9 C10 -0.5(5)
C8 C9 C10 C11 0.6(5)
C8 C9 C10 C15 -179.8(3)
C7 N1 C11 C10 -0.1(5)
Ni1 N1 C11 C10 176.3(2)
C7 N1 C11 C12 180.0(3)
Ni1 N1 C11 C12 -3.7(3)
C9 C10 C11 N1 -0.3(5)
C15 C10 C11 N1 -180.0(3)
C9 C10 C11 C12 179.7(3)
C15 C10 C11 C12 0.0(5)
C18 N2 C12 C13 -0.1(5)
Ni1 N2 C12 C13 -178.2(2)
C18 N2 C12 C11 -179.8(3)
Ni1 N2 C12 C11 2.1(4)
N1 C11 C12 N2 1.1(4)
C10 C11 C12 N2 -178.9(3)
N1 C11 C12 C13 -178.6(3)
C10 C11 C12 C13 1.4(5)
N2 C12 C13 C16 -0.4(5)
C11 C12 C13 C16 179.3(3)
N2 C12 C13 C14 179.1(3)
C11 C12 C13 C14 -1.2(5)
C16 C13 C14 C15 179.1(3)
C12 C13 C14 C15 -0.4(5)
C13 C14 C15 C10 1.9(5)
C11 C10 C15 C14 -1.6(5)
C9 C10 C15 C14 178.7(3)
C12 C13 C16 C17 0.8(5)
C14 C13 C16 C17 -178.7(3)
C13 C16 C17 C18 -0.7(5)
C12 N2 C18 C17 0.2(5)
Ni1 N2 C18 C17 178.0(2)
C16 C17 C18 N2 0.1(5)
C23 N3 C19 C20 -0.7(5)
Ni1 N3 C19 C20 -173.1(2)
N3 C19 C20 C21 0.3(5)
C19 C20 C21 C22 -1.2(5)
C20 C21 C22 C23 2.4(5)
C20 C21 C22 C27 -175.1(3)
C19 N3 C23 C22 2.0(4)
Ni1 N3 C23 C22 175.7(2)
C19 N3 C23 C24 -179.7(3)
Ni1 N3 C23 C24 -6.1(3)
C21 C22 C23 N3 -2.9(5)
C27 C22 C23 N3 174.8(3)
C21 C22 C23 C24 178.9(3)
C27 C22 C23 C24 -3.4(4)
C30 N4 C24 C25 -0.1(4)
Ni1 N4 C24 C25 179.5(2)
C30 N4 C24 C23 178.5(3)
Ni1 N4 C24 C23 -1.8(3)
N3 C23 C24 N4 5.4(4)
C22 C23 C24 N4 -176.3(3)
N3 C23 C24 C25 -175.9(3)
C22 C23 C24 C25 2.4(4)
N4 C24 C25 C28 -2.0(5)
C23 C24 C25 C28 179.4(3)
N4 C24 C25 C26 179.4(3)
C23 C24 C25 C26 0.8(5)
C24 C25 C26 C27 -2.9(5)
C28 C25 C26 C27 178.5(3)
C25 C26 C27 C22 1.9(5)
C23 C22 C27 C26 1.3(5)
C21 C22 C27 C26 178.8(3)
C24 C25 C28 C29 2.1(5)
C26 C25 C28 C29 -179.3(3)
C25 C28 C29 C30 -0.3(5)
C24 N4 C30 C29 2.2(5)
Ni1 N4 C30 C29 -177.4(2)
C28 C29 C30 N4 -2.0(5)
C35 N5 C31 C32 -0.4(5)
Ni1 N5 C31 C32 171.5(3)
N5 C31 C32 C33 -0.5(5)
C31 C32 C33 C34 0.7(5)
C32 C33 C34 C35 0.0(5)
C32 C33 C34 C39 179.8(3)
C31 N5 C35 C34 1.2(4)
Ni1 N5 C35 C34 -172.1(2)
C31 N5 C35 C36 -179.3(3)
Ni1 N5 C35 C36 7.4(3)
C33 C34 C35 N5 -1.0(5)
C39 C34 C35 N5 179.2(3)
C33 C34 C35 C36 179.6(3)
C39 C34 C35 C36 -0.3(5)
C42 N6 C36 C37 -0.6(5)
Ni1 N6 C36 C37 173.6(2)
C42 N6 C36 C35 178.0(3)
Ni1 N6 C36 C35 -7.8(4)
N5 C35 C36 N6 0.2(4)
C34 C35 C36 N6 179.7(3)
N5 C35 C36 C37 178.8(3)
C34 C35 C36 C37 -1.7(5)
N6 C36 C37 C40 1.4(5)
C35 C36 C37 C40 -177.1(3)
N6 C36 C37 C38 -178.9(3)
C35 C36 C37 C38 2.6(5)
C40 C37 C38 C39 178.0(3)
C36 C37 C38 C39 -1.6(5)
C37 C38 C39 C34 -0.4(5)
C33 C34 C39 C38 -178.5(3)
C35 C34 C39 C38 1.3(5)
C36 C37 C40 C41 -1.3(5)
C38 C37 C40 C41 179.1(3)
C37 C40 C41 C42 0.4(5)
C36 N6 C42 C41 -0.4(5)
Ni1 N6 C42 C41 -173.6(2)
C40 C41 C42 N6 0.5(5)
